data_7221623
loop_
_publ_author_name
'Zhiguo, Xia'
'Molokeev, Maxim'
'Oreshonkov, Alexander'
'Atuchin, Victor'
'Ru-Shi, Liu'
'Cheng, Dong'

_publ_section_title
;
 Crystal and local structure refinement in Ca2Al3O6F explored by X-ray
 diffraction and Raman spectroscopy
;
_journal_issue 13
_journal_name_full 'Physical Chemistry Chemical Physics'
_journal_page_first 5952
_journal_paper_doi 10.1039/C3CP53816H
_journal_volume 16
_journal_year 2014
_chemical_formula_moiety
;
3(Al2 O4), 2.0(F), 4(Ca)
;
_chemical_formula_sum 'Al6 Ca4 F2 O12'
_chemical_formula_weight 552.1919
_chemical_name_mineral
;
Ca2Al3O6F
;
_space_group_IT_number 148
_symmetry_cell_setting trigonal
_symmetry_Int_Tables_number 148
_symmetry_space_group_name_Hall '-R 3'
_symmetry_space_group_name_H-M 'R -3 :H'
_cell_angle_alpha 90
_cell_angle_beta 90
_cell_angle_gamma 120
_cell_formula_units_Z 6
_cell_length_a 17.323748(70)
_cell_length_b 17.323748(70)
_cell_length_c 7.000171(36)
_cell_measurement_temperature 300
_cell_volume 1819.378(14)
_diffrn_ambient_temperature 300
_diffrn_measurement_device_type
;
Rigaku Ultima IV
;
_diffrn_radiation_monochromator none
_diffrn_radiation_probe x-ray
_diffrn_radiation_type
;
 Cu K\a~1~~2~
;
_exptl_absorpt_coefficient_mu 20.831
_exptl_crystal_density_diffrn 3.024100(19)
_pd_char_colour
;
colourless
;
_pd_meas_2theta_range_inc 0.02
_pd_meas_2theta_range_max 139
_pd_meas_2theta_range_min 9
_pd_meas_scan_method cont
_pd_proc_ls_pref_orient_corr
;
no preferred orientation correction
;
_pd_proc_ls_profile_function PearsonVII
_pd_proc_ls_prof_R_factor 5.296
_pd_proc_ls_prof_wR_expected 3.744
_pd_proc_ls_prof_wR_factor 7.380
_pd_proc_number_of_points 6500
_pd_spec_mount_mode transmission
_refine_ls_goodness_of_fit_all 3.885
_refine_ls_goodness_of_fit_ref 1.971
_refine_ls_R_I_factor 3.445
_refine_ls_shift/su_max 0.01000
_cod_data_source_file Ca2Al3O6F.cif
_cod_data_source_block I
_cod_original_sg_symbol_Hall
;
-R 3
;
_cod_original_sg_symbol_H-M 'R -3'
_cod_original_formula_sum
;
Al6 Ca4 F2 O12
;
_cod_database_code 7221623
_cod_database_fobs_code 7221623

loop_
_space_group_symop_id
_space_group_symop_operation_xyz
1 x,y,z
2 -y,x-y,z
3 -x+y,-x,z
4 -x,-y,-z
5 y,-x+y,-z
6 x-y,x,-z
7 x+1/3,y+2/3,z+2/3
8 -y+1/3,x-y+2/3,z+2/3
9 -x+y+1/3,-x+2/3,z+2/3
10 -x+1/3,-y+2/3,-z+2/3
11 y+1/3,-x+y+2/3,-z+2/3
12 x-y+1/3,x+2/3,-z+2/3
13 x+2/3,y+1/3,z+1/3
14 -y+2/3,x-y+1/3,z+1/3
15 -x+y+2/3,-x+1/3,z+1/3
16 -x+2/3,-y+1/3,-z+1/3
17 y+2/3,-x+y+1/3,-z+1/3
18 x-y+2/3,x+1/3,-z+1/3

loop_
_atom_site_label
_atom_site_type_symbol
_atom_site_fract_x
_atom_site_fract_y
_atom_site_fract_z
_atom_site_occupancy
_atom_site_B_iso_or_equiv
Ca1 Ca 0.22316(10) 0.414861(97) 0.07597(23) 1 2.243(48)
Ca2 Ca 0 0 0.27710(44) 1 2.630(78)
Al1 Al 0.59279(16) 0.45660(17) 0.29843(30) 1 1.846(58)
Al2 Al 0.64325(17) 0.05015(16) 0.10267(37) 1 1.819(55)
O1 O 0.59429(30) 0.54030(30) 0.44578(60) 1 1.57(11)
O2 O 0.14001(32) 0.11132(31) 0.11725(63) 1 2.59(13)
O3 O 0.55819(29) 0.07728(29) 0.11751(56) 1 2.16(11)
O4 O 0.60087(29) -0.05778(31) 0.19406(61) 1 1.98(12)
F F 0.34113(78) 0.56813(62) 0.1799(12) 0.6667 7.60(25)

loop_
_diffrn_radiation_wavelength
_diffrn_radiation_wavelength_wt
1.5406 1.0000
1.5443 0.5000

loop_
_geom_angle_atom_site_label_1
_geom_angle_atom_site_label_2
_geom_angle_atom_site_label_3
_geom_angle
_geom_angle_site_symmetry_1
_geom_angle_site_symmetry_3
O1 Ca1 O1 69.69(20) 14_554 17_455
O1 Ca1 O2 64.85(23) 14_554 9_554
O1 Ca1 O3 145.21(53) 14_554 13_455
O1 Ca1 O3 91.45(13) 14_554 16_555
O1 Ca1 O4 142.39(41) 14_554 3_665
O1 Ca1 O4 64.47(18) 14_554 16_555
O1 Ca1 F 122.82(45) 14_554 1_555
O1 Ca1 F 94.56(22) 14_554 17_455
O1 Ca1 O2 92.63(14) 17_455 9_554
O1 Ca1 O3 118.85(25) 17_455 13_455
O1 Ca1 O3 63.91(24) 17_455 16_555
O1 Ca1 O4 77.23(15) 17_455 3_665
O1 Ca1 O4 108.45(16) 17_455 16_555
O1 Ca1 F 140.24(79) 17_455 1_555
O2 Ca1 O3 140.63(49) 9_554 13_455
O2 Ca1 O3 152.02(76) 9_554 16_555
O2 Ca1 O4 100.23(14) 9_554 3_665
O2 Ca1 O4 112.23(18) 9_554 16_555
O2 Ca1 F 66.53(36) 9_554 1_555
O2 Ca1 F 71.79(31) 9_554 17_455
O3 Ca1 O3 67.32(21) 13_455 16_555
O3 Ca1 O4 67.9(19) 13_455 3_665
O3 Ca1 O4 81.36(13) 13_455 16_555
O3 Ca1 F 74.2(28) 13_455 1_555
O3 Ca1 F 79.28(25) 13_455 17_455
O3 Ca1 O4 89.66(13) 16_555 3_665
O3 Ca1 O4 65.62(19) 16_555 16_555
O3 Ca1 F 141.38(82) 16_555 1_555
O3 Ca1 F 127.68(54) 16_555 17_455
O4 Ca1 O4 146.45(37) 3_665 16_555
O4 Ca1 F 74.05(28) 3_665 1_555
O4 Ca1 F 114.06(34) 3_665 17_455
O4 Ca1 F 110.74(31) 16_555 1_555
O4 Ca1 F 70.62(30) 16_555 17_455
F Ca1 F 41.89(95) 1_555 17_455
O2 Ca2 O2 101.4(15) 1_555 2_555
O2 Ca2 F 96.19(25) 1_555 10_555
O2 Ca2 F 78.46(26) 1_555 12_545
O2 Ca2 F 118.44(40) 1_555 13_445
O2 Ca2 F 71.01(31) 1_555 14_555
O2 Ca2 F 140.23(74) 1_555 15_455
F Ca2 F 83.82(33) 10_555 11_445
F Ca2 F 97.56(33) 10_555 13_445
F Ca2 F 44.29(87) 10_555 14_555
F Ca2 F 78.74(35) 13_445 14_555
O1 Al1 O2 104.74(25) 1_555 14_555
O1 Al1 O2 117.32(27) 1_555 18_555
O1 Al1 O3 104.86(22) 1_555 3_665
O2 Al1 O2 102.83(21) 14_555 18_555
O2 Al1 O3 113.59(27) 14_555 3_665
O2 Al1 O3 113.45(23) 18_555 3_665
O1 Al2 O3 112.33(23) 10_655 1_555
O1 Al2 O4 111.72(28) 10_655 1_555
O1 Al2 O4 103.78(23) 10_655 9_654
O3 Al2 O4 107.66(22) 1_555 1_555
O3 Al2 O4 104.59(20) 1_555 9_654
O4 Al2 O4 116.64(32) 1_555 9_654
F F Ca1 68.15(63) 17_455 1_555
F F Ca2 64.23(67) 17_455 7_554
F F Ca2 71.48(58) 17_455 10_555
F F F 118.94(78) 17_455 18_555
Ca1 F Ca1 106.02(33) 1_555 18_555
Ca1 F Ca2 104.11(31) 1_555 7_554
Ca1 F Ca2 130.39(67) 1_555 10_555
Ca2 O2 Ca1 97.92(15) 1_555 14_555
Ca2 O2 Al1 119.39(26) 1_555 9_554
Ca2 O2 Al1 107.3(17) 1_555 17_455
Al1 O1 Ca1 97.26(19) 1_555 9_555
Al1 O1 Ca1 96.13(16) 1_555 18_555
Al1 O1 Al2 121.33(28) 1_555 10_655
Al2 O3 Ca1 88.34(17) 1_555 7_544
Al2 O3 Ca1 92.17(18) 1_555 16_555
Al2 O3 Al1 126.42(28) 1_555 2_655
Al2 O4 Ca1 134.89(43) 1_555 2_655
Al2 O4 Ca1 94.49(13) 1_555 16_555
Al2 O4 Al2 120.18(32) 1_555 14_545

loop_
_geom_bond_atom_site_label_1
_geom_bond_atom_site_label_2
_geom_bond_distance
_geom_bond_site_symmetry_2
Ca1 O1 2.5608(45) 14_554
Ca1 O1 2.5829(45) 17_455
Ca1 O2 2.6813(47) 9_554
Ca1 O3 2.6258(42) 13_455
Ca1 O3 2.6474(45) 16_555
Ca1 O4 2.3469(46) 3_665
Ca1 O4 2.584(6) 16_555
Ca1 F 2.5159(93) .
Ca1 F 2.4855(92) 17_455
Ca2 O2 2.4853(47) .
Ca2 F 2.3058(90) 10_555
Ca2 F 2.4280(90) 13_445
Al1 O1 1.7690(47) .
Al1 O2 1.7824(51) 14_555
Al1 O2 1.7488(46) 18_555
Al1 O3 1.7241(44) 3_665
Al2 O1 1.7294(45) 10_655
Al2 O3 1.760(7) .
Al2 O4 1.7526(52) .
Al2 O4 1.7581(49) 9_654
